data_7132980
loop_
_publ_author_name
'Delafoulhouze, J&#xe9;r&#xe9;my'
'Cordier, Marie'
'Mevellec, Jean-Yves'
'Massuyeau, Florian'
'Hernandez, Olivier'
'Latouche, Camille'
'Perruchas, Sandrine'

_publ_section_title
;
 Mechanoresponsive luminescence triggered by phase transition of a
 supercooled copper(I) complex.
;
_journal_issue 40
_journal_name_full 'Chemical communications (Cambridge, England)'
_journal_page_first 5278
_journal_page_last 5281
_journal_paper_doi 10.1039/d4cc00815d
_journal_volume 60
_journal_year 2024
_chemical_compound_source 'synthesis as described'
_chemical_formula_moiety '2(C16 H36 P), Cu2 I4'
_chemical_formula_sum 'C32 H72 Cu2 I4 P2'
_chemical_formula_weight 1153.51
_space_group_crystal_system triclinic
_space_group_IT_number 2
_space_group_name_Hall '-P 1'
_space_group_name_H-M_alt 'P -1'
_atom_sites_solution_hydrogens geom
_atom_sites_solution_primary dual
_audit_update_record
;
2023-12-15 deposited with the CCDC.	2024-04-16 downloaded from the CCDC.
;
_cell_angle_alpha 86.253(5)
_cell_angle_beta 75.221(4)
_cell_angle_gamma 64.491(4)
_cell_formula_units_Z 2
_cell_length_a 12.4248(14)
_cell_length_b 12.9746(16)
_cell_length_c 16.828(2)
_cell_measurement_reflns_used 9924
_cell_measurement_temperature 297(2)
_cell_measurement_theta_max 26.3118
_cell_measurement_theta_min 2.1969
_cell_measurement_wavelength 0.710730
_cell_volume 2364.3(5)
_computing_cell_refinement 'APEX3 (Bruker, 2015)'
_computing_data_collection 'Bruker APEX3 (Bruker, 2015)'
_computing_data_reduction 'SAINT (Bruker, 2014)'
_computing_molecular_graphics
;
   'SXGRAPH (L. Farrugia, 1999), Mercury (CSD, 2020)'
;
_computing_publication_material 'CRYSCALC (T. Roisnel, local program, ver. 2023)'
_computing_structure_refinement 'SHELXL-2018_3 (Sheldrick, 2018)'
_computing_structure_solution 'SHELXT 2018_2 (Sheldrick, 2018)'
_diffrn_ambient_temperature 297(2)
_diffrn_detector CMOS-PHOTON70
_diffrn_detector_area_resol_mean 7.39
_diffrn_measured_fraction_theta_full 0.997
_diffrn_measured_fraction_theta_max 0.997
_diffrn_measurement_device_type 'D8 VENTURE Bruker AXS'
_diffrn_measurement_method 'rotation images'
_diffrn_orient_matrix_UB_11 0.0173893
_diffrn_orient_matrix_UB_12 0.0296331
_diffrn_orient_matrix_UB_13 -0.0559023
_diffrn_orient_matrix_UB_21 0.0180363
_diffrn_orient_matrix_UB_22 -0.0748998
_diffrn_orient_matrix_UB_23 -0.0257311
_diffrn_orient_matrix_UB_31 -0.0886801
_diffrn_orient_matrix_UB_32 0.0287028
_diffrn_orient_matrix_UB_33 -0.0000806
_diffrn_radiation_monochromator 'multilayer monochromator'
_diffrn_radiation_probe x-ray
_diffrn_radiation_source 'Incoatec microfocus sealed tube'
_diffrn_radiation_type MoK\a
_diffrn_radiation_wavelength 0.71073
_diffrn_reflns_av_R_equivalents 0.0457
_diffrn_reflns_av_unetI/netI 0.0419
_diffrn_reflns_limit_h_max 15
_diffrn_reflns_limit_h_min -13
_diffrn_reflns_limit_k_max 15
_diffrn_reflns_limit_k_min -15
_diffrn_reflns_limit_l_max 20
_diffrn_reflns_limit_l_min -20
_diffrn_reflns_number 31523
_diffrn_reflns_theta_full 25.242
_diffrn_reflns_theta_max 25.681
_diffrn_reflns_theta_min 1.936
_diffrn_source_current 1.00
_diffrn_source_power 50.0
_diffrn_source_voltage 50.00
_exptl_absorpt_coefficient_mu 3.596
_exptl_absorpt_correction_T_max 0.407
_exptl_absorpt_correction_T_min 0.207
_exptl_absorpt_correction_type multi-scan
_exptl_absorpt_process_details
;
  [Sheldrick, G.M. (2014). SADABS Bruker AXS Inc., Madison, Wisconsin, USA]
;
_exptl_crystal_colour colourless
_exptl_crystal_density_diffrn 1.620
_exptl_crystal_description prism
_exptl_crystal_F_000 1128
_exptl_crystal_size_max 0.450
_exptl_crystal_size_mid 0.330
_exptl_crystal_size_min 0.250
_refine_diff_density_max 1.130
_refine_diff_density_min -1.210
_refine_diff_density_rms 0.107
_refine_ls_extinction_method none
_refine_ls_goodness_of_fit_ref 1.035
_refine_ls_hydrogen_treatment constr
_refine_ls_matrix_type full
_refine_ls_number_parameters 489
_refine_ls_number_reflns 8951
_refine_ls_number_restraints 659
_refine_ls_restrained_S_all 1.009
_refine_ls_R_factor_all 0.0807
_refine_ls_R_factor_gt 0.0561
_refine_ls_shift/su_max 0.011
_refine_ls_shift/su_mean 0.000
_refine_ls_structure_factor_coef Fsqd
_refine_ls_weighting_details 'w=1/[\s^2^(Fo^2^)+(0.0614P)^2^+7.4383P] where P=(Fo^2^+2Fc^2^)/3'
_refine_ls_weighting_scheme calc
_refine_ls_wR_factor_gt 0.1429
_refine_ls_wR_factor_ref 0.1673
_reflns_number_gt 6254
_reflns_number_total 8951
_reflns_threshold_expression >2sigma(I)
_cod_data_source_file d4cc00815d4.cif
_cod_data_source_block SP5_35A1
_cod_depositor_comments 'Adding full bibliography for 7132980.cif.'
_cod_database_code 7132980

loop_
_space_group_symop_operation_xyz
'x, y, z'
'-x, -y, -z'

loop_
_atom_site_label
_atom_site_type_symbol
_atom_site_fract_x
_atom_site_fract_y
_atom_site_fract_z
_atom_site_U_iso_or_equiv
_atom_site_adp_type
_atom_site_occupancy
_atom_site_site_symmetry_order
_atom_site_calc_flag
_atom_site_refinement_flags_posn
_atom_site_refinement_flags_adp
_atom_site_refinement_flags_occupancy
_atom_site_disorder_assembly
_atom_site_disorder_group
P1 P 0.1563(3) 0.6614(2) 0.62706(15) 0.0716(14) Uani 0.752(8) 1 d D U P A 1
C1 C 0.3074(5) 0.6587(6) 0.5997(5) 0.071(2) Uani 0.752(8) 1 d D U P A 1
H1A H 0.349176 0.620165 0.641885 0.085 Uiso 0.752(8) 1 calc R U P A 1
H1B H 0.353572 0.612986 0.548685 0.085 Uiso 0.752(8) 1 calc R U P A 1
C2 C 0.3126(6) 0.7719(6) 0.5892(7) 0.091(3) Uani 0.752(8) 1 d D U P A 1
H2A H 0.266595 0.818502 0.639827 0.109 Uiso 0.752(8) 1 calc R U P A 1
H2B H 0.272926 0.810481 0.546102 0.109 Uiso 0.752(8) 1 calc R U P A 1
C3 C 0.4423(7) 0.7622(7) 0.5674(8) 0.105(3) Uani 0.752(8) 1 d D U P A 1
H3A H 0.484870 0.716260 0.607242 0.126 Uiso 0.752(8) 1 calc R U P A 1
H3B H 0.485586 0.722666 0.513819 0.126 Uiso 0.752(8) 1 calc R U P A 1
C4 C 0.4474(11) 0.8718(8) 0.5657(13) 0.157(6) Uani 0.752(8) 1 d D U P A 1
H4A H 0.425071 0.909860 0.517553 0.236 Uiso 0.752(8) 1 calc R U P A 1
H4B H 0.529534 0.860297 0.564430 0.236 Uiso 0.752(8) 1 calc R U P A 1
H4C H 0.391018 0.917977 0.613994 0.236 Uiso 0.752(8) 1 calc R U P A 1
C5 C 0.0575(7) 0.7743(6) 0.7026(4) 0.079(3) Uani 0.752(8) 1 d D U P A 1
H5A H 0.052827 0.846277 0.679738 0.095 Uiso 0.752(8) 1 calc R U P A 1
H5B H -0.024683 0.777791 0.716041 0.095 Uiso 0.752(8) 1 calc R U P A 1
C6 C 0.1012(9) 0.7599(7) 0.7818(4) 0.087(3) Uani 0.752(8) 1 d D U P A 1
H6A H 0.086263 0.699442 0.812539 0.104 Uiso 0.752(8) 1 calc R U P A 1
H6B H 0.189060 0.738477 0.768062 0.104 Uiso 0.752(8) 1 calc R U P A 1
C7 C 0.0322(10) 0.8721(8) 0.8349(5) 0.105(3) Uani 0.752(8) 1 d D U P A 1
H7A H 0.055855 0.930060 0.807527 0.126 Uiso 0.752(8) 1 calc R U P A 1
H7B H -0.055920 0.899058 0.842774 0.126 Uiso 0.752(8) 1 calc R U P A 1
C8 C 0.0640(12) 0.8512(12) 0.9181(6) 0.137(5) Uani 0.752(8) 1 d D U P A 1
H8A H 0.047011 0.789273 0.942829 0.206 Uiso 0.752(8) 1 calc R U P A 1
H8B H 0.015197 0.919153 0.953464 0.206 Uiso 0.752(8) 1 calc R U P A 1
H8C H 0.149820 0.832232 0.910471 0.206 Uiso 0.752(8) 1 calc R U P A 1
C9 C 0.1669(8) 0.5301(5) 0.6687(5) 0.102(3) Uani 0.752(8) 1 d D U P A 1
H9A H 0.200036 0.520619 0.716403 0.122 Uiso 0.752(8) 1 calc R U P A 1
H9B H 0.083972 0.535745 0.688215 0.122 Uiso 0.752(8) 1 calc R U P A 1
C10 C 0.2392(11) 0.4284(6) 0.6167(7) 0.119(4) Uani 0.752(8) 1 d D U P A 1
H10A H 0.325353 0.413875 0.602900 0.143 Uiso 0.752(8) 1 calc R U P A 1
H10B H 0.213091 0.437768 0.565990 0.143 Uiso 0.752(8) 1 calc R U P A 1
C11 C 0.2217(16) 0.3209(7) 0.6645(9) 0.186(7) Uani 0.752(8) 1 d D U P A 1
H11A H 0.242678 0.314690 0.716911 0.224 Uiso 0.752(8) 1 calc R U P A 1
H11B H 0.136414 0.333262 0.675178 0.224 Uiso 0.752(8) 1 calc R U P A 1
C12 C 0.296(2) 0.2229(10) 0.6172(11) 0.206(8) Uani 0.752(8) 1 d D U P A 1
H12A H 0.269040 0.225993 0.568118 0.309 Uiso 0.752(8) 1 calc R U P A 1
H12B H 0.292532 0.158607 0.647435 0.309 Uiso 0.752(8) 1 calc R U P A 1
H12C H 0.379390 0.214803 0.602488 0.309 Uiso 0.752(8) 1 calc R U P A 1
C13 C 0.0903(7) 0.6810(6) 0.5390(4) 0.083(3) Uani 0.752(8) 1 d D U P A 1
H13A H 0.148783 0.621678 0.497262 0.100 Uiso 0.752(8) 1 calc R U P A 1
H13B H 0.016918 0.667639 0.556367 0.100 Uiso 0.752(8) 1 calc R U P A 1
C14 C 0.0575(9) 0.7883(7) 0.5005(5) 0.097(3) Uani 0.752(8) 1 d D U P A 1
H14A H 0.130331 0.802425 0.481992 0.116 Uiso 0.752(8) 1 calc R U P A 1
H14B H -0.002027 0.848498 0.541237 0.116 Uiso 0.752(8) 1 calc R U P A 1
C15 C 0.0042(10) 0.7955(8) 0.4287(5) 0.114(4) Uani 0.752(8) 1 d D U P A 1
H15A H 0.060642 0.730832 0.390512 0.137 Uiso 0.752(8) 1 calc R U P A 1
H15B H -0.072277 0.787744 0.448385 0.137 Uiso 0.752(8) 1 calc R U P A 1
C16 C -0.0194(14) 0.8951(9) 0.3855(8) 0.138(5) Uani 0.752(8) 1 d D U P A 1
H16A H -0.049832 0.959424 0.423487 0.206 Uiso 0.752(8) 1 calc R U P A 1
H16B H -0.079922 0.905541 0.356144 0.206 Uiso 0.752(8) 1 calc R U P A 1
H16C H 0.055304 0.889094 0.347211 0.206 Uiso 0.752(8) 1 calc R U P A 1
P1B P 0.1699(5) 0.6697(4) 0.6252(3) 0.111(9) Uani 0.248(8) 1 d D U P A 2
C1B C 0.2957(7) 0.7082(7) 0.5847(7) 0.184(12) Uani 0.248(8) 1 d D U P A 2
H1C H 0.370321 0.646475 0.593725 0.220 Uiso 0.248(8) 1 calc R U P A 2
H1D H 0.306377 0.713947 0.525689 0.220 Uiso 0.248(8) 1 calc R U P A 2
C2B C 0.2834(7) 0.8169(7) 0.6195(13) 0.198(14) Uani 0.248(8) 1 d D U P A 2
H2C H 0.237633 0.827963 0.676750 0.238 Uiso 0.248(8) 1 calc R U P A 2
H2D H 0.236309 0.880339 0.590219 0.238 Uiso 0.248(8) 1 calc R U P A 2
C3B C 0.4059(8) 0.8185(8) 0.6139(15) 0.204(15) Uani 0.248(8) 1 d D U P A 2
H3C H 0.426801 0.798040 0.666234 0.245 Uiso 0.248(8) 1 calc R U P A 2
H3D H 0.468869 0.761079 0.572472 0.245 Uiso 0.248(8) 1 calc R U P A 2
C4B C 0.4066(14) 0.9285(10) 0.593(3) 0.205(17) Uani 0.248(8) 1 d D U P A 2
H4D H 0.356562 0.963281 0.555347 0.307 Uiso 0.248(8) 1 calc R U P A 2
H4E H 0.489519 0.917950 0.568549 0.307 Uiso 0.248(8) 1 calc R U P A 2
H4F H 0.374117 0.977005 0.642433 0.307 Uiso 0.248(8) 1 calc R U P A 2
C5B C 0.1315(12) 0.6830(6) 0.7346(5) 0.163(10) Uani 0.248(8) 1 d D U P A 2
H5C H 0.063484 0.662603 0.756588 0.195 Uiso 0.248(8) 1 calc R U P A 2
H5D H 0.201494 0.629491 0.753965 0.195 Uiso 0.248(8) 1 calc R U P A 2
C6B C 0.095(3) 0.8041(8) 0.7675(5) 0.144(11) Uani 0.248(8) 1 d D U P A 2
H6C H 0.160244 0.827454 0.742771 0.173 Uiso 0.248(8) 1 calc R U P A 2
H6D H 0.020642 0.857267 0.752815 0.173 Uiso 0.248(8) 1 calc R U P A 2
C7B C 0.074(2) 0.8068(9) 0.8614(5) 0.143(11) Uani 0.248(8) 1 d D U P A 2
H7C H -0.001927 0.799977 0.887015 0.171 Uiso 0.248(8) 1 calc R U P A 2
H7D H 0.141291 0.743171 0.877047 0.171 Uiso 0.248(8) 1 calc R U P A 2
C8B C 0.066(2) 0.9195(10) 0.8907(9) 0.145(13) Uani 0.248(8) 1 d D U P A 2
H8D H 0.078323 0.963519 0.844090 0.217 Uiso 0.248(8) 1 calc R U P A 2
H8E H 0.127873 0.904082 0.919753 0.217 Uiso 0.248(8) 1 calc R U P A 2
H8F H -0.014197 0.961892 0.926738 0.217 Uiso 0.248(8) 1 calc R U P A 2
C9B C 0.2173(10) 0.5263(6) 0.5939(6) 0.170(11) Uani 0.248(8) 1 d D U P A 2
H9C H 0.207829 0.525431 0.538545 0.204 Uiso 0.248(8) 1 calc R U P A 2
H9D H 0.304553 0.485234 0.590987 0.204 Uiso 0.248(8) 1 calc R U P A 2
C10B C 0.1563(11) 0.4635(7) 0.6430(13) 0.157(11) Uani 0.248(8) 1 d D U P A 2
H10C H 0.074763 0.488597 0.634250 0.189 Uiso 0.248(8) 1 calc R U P A 2
H10D H 0.147457 0.477178 0.700819 0.189 Uiso 0.248(8) 1 calc R U P A 2
C11B C 0.2373(14) 0.3274(8) 0.6174(9) 0.132(10) Uani 0.248(8) 1 d D U P A 2
H11C H 0.182840 0.291672 0.617735 0.158 Uiso 0.248(8) 1 calc R U P A 2
H11D H 0.290425 0.317216 0.562326 0.158 Uiso 0.248(8) 1 calc R U P A 2
C12B C 0.3068(16) 0.2774(19) 0.6720(10) 0.134(12) Uani 0.248(8) 1 d D U P A 2
H12D H 0.317516 0.334444 0.698407 0.200 Uiso 0.248(8) 1 calc R U P A 2
H12E H 0.385925 0.220632 0.643343 0.200 Uiso 0.248(8) 1 calc R U P A 2
H12F H 0.266044 0.241798 0.712652 0.200 Uiso 0.248(8) 1 calc R U P A 2
C13B C 0.0338(8) 0.7578(11) 0.5884(5) 0.176(12) Uani 0.248(8) 1 d D U P A 2
H13C H -0.008489 0.711033 0.585314 0.211 Uiso 0.248(8) 1 calc R U P A 2
H13D H -0.020796 0.818737 0.629909 0.211 Uiso 0.248(8) 1 calc R U P A 2
C14B C 0.0497(9) 0.8092(13) 0.5109(6) 0.182(13) Uani 0.248(8) 1 d D U P A 2
H14C H 0.127194 0.758336 0.474662 0.219 Uiso 0.248(8) 1 calc R U P A 2
H14D H 0.055278 0.879768 0.519574 0.219 Uiso 0.248(8) 1 calc R U P A 2
C15B C -0.0514(11) 0.8352(13) 0.4689(7) 0.181(14) Uani 0.248(8) 1 d D U P A 2
H15C H -0.032649 0.767052 0.437266 0.217 Uiso 0.248(8) 1 calc R U P A 2
H15D H -0.127351 0.851621 0.510856 0.217 Uiso 0.248(8) 1 calc R U P A 2
C16B C -0.072(2) 0.9259(13) 0.4166(10) 0.186(16) Uani 0.248(8) 1 d D U P A 2
H16D H -0.131857 0.995577 0.447132 0.279 Uiso 0.248(8) 1 calc R U P A 2
H16E H -0.101599 0.912124 0.372976 0.279 Uiso 0.248(8) 1 calc R U P A 2
H16F H 0.003980 0.932455 0.393791 0.279 Uiso 0.248(8) 1 calc R U P A 2
P2 P 0.3749(4) 0.7855(4) 0.1032(3) 0.093(2) Uani 0.499(9) 1 d D . P B 1
C17 C 0.3111(8) 0.8600(8) 0.1983(5) 0.124(3) Uani 0.499(9) 1 d D U P B 1
H17A H 0.231105 0.920917 0.197671 0.149 Uiso 0.499(9) 1 calc R U P B 1
H17B H 0.297689 0.808446 0.239906 0.149 Uiso 0.499(9) 1 calc R U P B 1
C18 C 0.3828(9) 0.9099(9) 0.2232(6) 0.124(3) Uani 0.499(9) 1 d D U P B 1
H18A H 0.410075 0.949737 0.177414 0.149 Uiso 0.499(9) 1 calc R U P B 1
H18B H 0.455613 0.848691 0.234924 0.149 Uiso 0.499(9) 1 calc R U P B 1
C19 C 0.3108(9) 0.9968(9) 0.3016(7) 0.124(3) Uani 0.499(9) 1 d D U P B 1
H19A H 0.238232 1.057655 0.289222 0.149 Uiso 0.499(9) 1 calc R U P B 1
H19B H 0.282583 0.956649 0.346657 0.149 Uiso 0.499(9) 1 calc R U P B 1
C20 C 0.3698(10) 1.0428(10) 0.3267(9) 0.124(3) Uani 0.499(9) 1 d D U P B 1
H20A H 0.441040 0.984135 0.340749 0.187 Uiso 0.499(9) 1 calc R U P B 1
H20B H 0.317338 1.092520 0.374251 0.187 Uiso 0.499(9) 1 calc R U P B 1
H20C H 0.395357 1.086185 0.283814 0.187 Uiso 0.499(9) 1 calc R U P B 1
C21 C 0.2660(6) 0.7486(6) 0.0793(6) 0.124(3) Uani 0.499(9) 1 d D U P B 1
H21A H 0.192045 0.818185 0.080072 0.149 Uiso 0.499(9) 1 calc R U P B 1
H21B H 0.298447 0.715058 0.023538 0.149 Uiso 0.499(9) 1 calc R U P B 1
C22 C 0.2295(7) 0.6650(7) 0.1363(7) 0.124(3) Uani 0.499(9) 1 d D U P B 1
H22A H 0.203488 0.693667 0.193058 0.149 Uiso 0.499(9) 1 calc R U P B 1
H22B H 0.299977 0.591144 0.130862 0.149 Uiso 0.499(9) 1 calc R U P B 1
C23 C 0.1235(8) 0.6519(10) 0.1131(6) 0.124(3) Uani 0.499(9) 1 d D U P B 1
H23A H 0.065314 0.722557 0.096325 0.149 Uiso 0.499(9) 1 calc R U P B 1
H23B H 0.152162 0.590570 0.071973 0.149 Uiso 0.499(9) 1 calc R U P B 1
C24 C 0.0742(13) 0.6213(15) 0.2003(6) 0.124(3) Uani 0.499(9) 1 d D U P B 1
H24A H 0.133898 0.549360 0.212655 0.187 Uiso 0.499(9) 1 calc R U P B 1
H24B H -0.001288 0.615649 0.203362 0.187 Uiso 0.499(9) 1 calc R U P B 1
H24C H 0.059211 0.679708 0.239310 0.187 Uiso 0.499(9) 1 calc R U P B 1
C25 C 0.5084(7) 0.6538(7) 0.1011(8) 0.124(3) Uani 0.499(9) 1 d D U P B 1
H25A H 0.489088 0.612428 0.148560 0.149 Uiso 0.499(9) 1 calc R U P B 1
H25B H 0.523605 0.608280 0.052482 0.149 Uiso 0.499(9) 1 calc R U P B 1
C26 C 0.6286(7) 0.6611(10) 0.1008(12) 0.124(3) Uani 0.499(9) 1 d D U P B 1
H26A H 0.644138 0.707677 0.055837 0.149 Uiso 0.499(9) 1 calc R U P B 1
H26B H 0.614856 0.701742 0.151420 0.149 Uiso 0.499(9) 1 calc R U P B 1
C27 C 0.7400(7) 0.5555(10) 0.0931(13) 0.124(3) Uani 0.499(9) 1 d D U P B 1
H27A H 0.725617 0.508635 0.138195 0.149 Uiso 0.499(9) 1 calc R U P B 1
H27B H 0.754750 0.514390 0.042427 0.149 Uiso 0.499(9) 1 calc R U P B 1
C28 C 0.8440(8) 0.5666(13) 0.0930(13) 0.124(3) Uani 0.499(9) 1 d D U P B 1
H28A H 0.880588 0.580684 0.038355 0.187 Uiso 0.499(9) 1 calc R U P B 1
H28B H 0.901259 0.497443 0.110561 0.187 Uiso 0.499(9) 1 calc R U P B 1
H28C H 0.823465 0.629383 0.129863 0.187 Uiso 0.499(9) 1 calc R U P B 1
C29 C 0.4098(8) 0.8683(8) 0.0235(6) 0.124(3) Uani 0.499(9) 1 d D U P B 1
H29A H 0.448966 0.908933 0.042491 0.149 Uiso 0.499(9) 1 calc R U P B 1
H29B H 0.470370 0.816474 -0.021987 0.149 Uiso 0.499(9) 1 calc R U P B 1
C30 C 0.3090(9) 0.9522(10) -0.0090(7) 0.124(3) Uani 0.499(9) 1 d D U P B 1
H30A H 0.253954 1.011264 0.033712 0.149 Uiso 0.499(9) 1 calc R U P B 1
H30B H 0.262451 0.914502 -0.021837 0.149 Uiso 0.499(9) 1 calc R U P B 1
C31 C 0.3498(11) 1.0085(11) -0.0852(7) 0.124(3) Uani 0.499(9) 1 d D U P B 1
H31A H 0.406555 1.036359 -0.075484 0.149 Uiso 0.499(9) 1 calc R U P B 1
H31B H 0.393622 0.951770 -0.130774 0.149 Uiso 0.499(9) 1 calc R U P B 1
C32 C 0.2458(13) 1.1044(13) -0.1081(9) 0.124(3) Uani 0.499(9) 1 d D U P B 1
H32A H 0.171230 1.095687 -0.085094 0.187 Uiso 0.499(9) 1 calc R U P B 1
H32B H 0.260698 1.104745 -0.166964 0.187 Uiso 0.499(9) 1 calc R U P B 1
H32C H 0.237600 1.175167 -0.087183 0.187 Uiso 0.499(9) 1 calc R U P B 1
P2B P 0.4068(5) 0.7867(4) 0.1111(3) 0.101(2) Uani 0.501(9) 1 d D . P B 2
C17B C 0.3102(8) 0.8809(8) 0.1949(5) 0.160(3) Uani 0.501(9) 1 d D U P B 2
H17C H 0.246703 0.944653 0.175847 0.193 Uiso 0.501(9) 1 calc R U P B 2
H17D H 0.269659 0.842064 0.233620 0.193 Uiso 0.501(9) 1 calc R U P B 2
C18B C 0.3683(9) 0.9264(11) 0.2386(6) 0.160(3) Uani 0.501(9) 1 d D U P B 2
H18C H 0.390526 0.981183 0.204739 0.193 Uiso 0.501(9) 1 calc R U P B 2
H18D H 0.443926 0.864413 0.246031 0.193 Uiso 0.501(9) 1 calc R U P B 2
C19B C 0.2853(10) 0.9872(13) 0.3262(6) 0.160(3) Uani 0.501(9) 1 d D U P B 2
H19C H 0.217540 1.056999 0.317314 0.193 Uiso 0.501(9) 1 calc R U P B 2
H19D H 0.249990 0.937567 0.355444 0.193 Uiso 0.501(9) 1 calc R U P B 2
C20B C 0.3378(11) 1.0127(14) 0.3730(7) 0.160(3) Uani 0.501(9) 1 d D U P B 2
H20D H 0.355779 0.956664 0.413756 0.241 Uiso 0.501(9) 1 calc R U P B 2
H20E H 0.283964 1.086710 0.399722 0.241 Uiso 0.501(9) 1 calc R U P B 2
H20F H 0.413045 1.013812 0.340665 0.241 Uiso 0.501(9) 1 calc R U P B 2
C21B C 0.3382(6) 0.7000(6) 0.0933(8) 0.160(3) Uani 0.501(9) 1 d D U P B 2
H21C H 0.350758 0.691300 0.034417 0.193 Uiso 0.501(9) 1 calc R U P B 2
H21D H 0.380990 0.624708 0.112638 0.193 Uiso 0.501(9) 1 calc R U P B 2
C22B C 0.1996(6) 0.7430(7) 0.1341(13) 0.160(3) Uani 0.501(9) 1 d D U P B 2
H22C H 0.152413 0.794446 0.098326 0.193 Uiso 0.501(9) 1 calc R U P B 2
H22D H 0.179010 0.784813 0.185611 0.193 Uiso 0.501(9) 1 calc R U P B 2
C23B C 0.1667(7) 0.6403(7) 0.1501(17) 0.160(3) Uani 0.501(9) 1 d D U P B 2
H23C H 0.201102 0.586591 0.102952 0.193 Uiso 0.501(9) 1 calc R U P B 2
H23D H 0.187875 0.600915 0.198776 0.193 Uiso 0.501(9) 1 calc R U P B 2
C24B C 0.0279(7) 0.7159(14) 0.1632(17) 0.160(3) Uani 0.501(9) 1 d D U P B 2
H24D H 0.014342 0.793423 0.152085 0.241 Uiso 0.501(9) 1 calc R U P B 2
H24E H -0.014049 0.712516 0.219045 0.241 Uiso 0.501(9) 1 calc R U P B 2
H24F H -0.003362 0.688799 0.126538 0.241 Uiso 0.501(9) 1 calc R U P B 2
C25B C 0.5541(8) 0.6912(8) 0.1270(7) 0.160(3) Uani 0.501(9) 1 d D U P B 2
H25C H 0.599205 0.735783 0.128944 0.193 Uiso 0.501(9) 1 calc R U P B 2
H25D H 0.540522 0.659944 0.180619 0.193 Uiso 0.501(9) 1 calc R U P B 2
C26B C 0.6367(10) 0.5908(10) 0.0636(8) 0.160(3) Uani 0.501(9) 1 d D U P B 2
H26C H 0.585562 0.557471 0.052044 0.193 Uiso 0.501(9) 1 calc R U P B 2
H26D H 0.665789 0.621883 0.013043 0.193 Uiso 0.501(9) 1 calc R U P B 2
C27B C 0.7433(8) 0.4989(9) 0.0839(12) 0.160(3) Uani 0.501(9) 1 d D U P B 2
H27C H 0.719463 0.482127 0.140929 0.193 Uiso 0.501(9) 1 calc R U P B 2
H27D H 0.765844 0.431138 0.050448 0.193 Uiso 0.501(9) 1 calc R U P B 2
C28B C 0.8448(9) 0.5188(15) 0.0732(16) 0.160(3) Uani 0.501(9) 1 d D U P B 2
H28D H 0.860005 0.550566 0.020664 0.241 Uiso 0.501(9) 1 calc R U P B 2
H28E H 0.914700 0.448183 0.075426 0.241 Uiso 0.501(9) 1 calc R U P B 2
H28F H 0.831417 0.571642 0.115998 0.241 Uiso 0.501(9) 1 calc R U P B 2
C29B C 0.4275(9) 0.8571(8) 0.0202(5) 0.160(3) Uani 0.501(9) 1 d D U P B 2
H29C H 0.476555 0.896624 0.025114 0.193 Uiso 0.501(9) 1 calc R U P B 2
H29D H 0.475905 0.799355 -0.024351 0.193 Uiso 0.501(9) 1 calc R U P B 2
C30B C 0.3179(9) 0.9400(11) -0.0043(7) 0.160(3) Uani 0.501(9) 1 d D U P B 2
H30C H 0.260728 0.989146 0.043359 0.193 Uiso 0.501(9) 1 calc R U P B 2
H30D H 0.277868 0.898805 -0.021656 0.193 Uiso 0.501(9) 1 calc R U P B 2
C31B C 0.3434(11) 1.0143(10) -0.0731(7) 0.160(3) Uani 0.501(9) 1 d D U P B 2
H31C H 0.329565 1.086517 -0.049394 0.193 Uiso 0.501(9) 1 calc R U P B 2
H31D H 0.429289 0.976827 -0.103193 0.193 Uiso 0.501(9) 1 calc R U P B 2
C32B C 0.2652(13) 1.0370(18) -0.1309(7) 0.160(3) Uani 0.501(9) 1 d D U P B 2
H32D H 0.281006 0.966103 -0.156318 0.241 Uiso 0.501(9) 1 calc R U P B 2
H32E H 0.283662 1.085460 -0.172475 0.241 Uiso 0.501(9) 1 calc R U P B 2
H32F H 0.180047 1.074323 -0.101513 0.241 Uiso 0.501(9) 1 calc R U P B 2
I1 I 0.40764(5) 0.61832(5) 0.35158(3) 0.08680(19) Uani 1 1 d . . . . .
I2 I 0.23087(7) 0.24874(7) 0.13515(4) 0.1188(3) Uani 1 1 d . . . . .
I3 I 0.18911(7) 0.41585(8) 0.36990(4) 0.1237(3) Uani 1 1 d . . . . .
I4 I 0.52415(6) 0.33745(7) 0.17352(4) 0.1175(3) Uani 1 1 d . . . . .
Cu1 Cu 0.36862(9) 0.46388(9) 0.30172(6) 0.0842(3) Uani 1 1 d . . . . .
Cu2 Cu 0.31161(10) 0.33135(9) 0.22256(7) 0.0912(3) Uani 1 1 d . . . . .

loop_
_atom_site_aniso_label
_atom_site_aniso_U_11
_atom_site_aniso_U_22
_atom_site_aniso_U_33
_atom_site_aniso_U_23
_atom_site_aniso_U_13
_atom_site_aniso_U_12
P1 0.0663(18) 0.076(2) 0.068(2) 0.0010(12) -0.0127(12) -0.0287(15)
C1 0.067(4) 0.071(4) 0.067(4) 0.004(3) -0.016(3) -0.023(3)
C2 0.091(4) 0.088(4) 0.092(4) 0.003(3) -0.017(3) -0.040(3)
C3 0.101(4) 0.113(5) 0.109(5) 0.002(3) -0.030(3) -0.050(4)
C4 0.159(9) 0.152(8) 0.179(10) 0.007(7) -0.030(7) -0.091(7)
C5 0.073(4) 0.083(4) 0.077(4) 0.003(3) -0.016(3) -0.031(3)
C6 0.086(4) 0.090(4) 0.081(4) 0.001(3) -0.020(3) -0.035(3)
C7 0.105(5) 0.104(5) 0.104(4) -0.004(3) -0.024(3) -0.043(3)
C8 0.138(8) 0.152(8) 0.123(7) -0.018(6) -0.043(6) -0.054(6)
C9 0.103(5) 0.103(4) 0.102(5) 0.011(3) -0.022(3) -0.049(3)
C10 0.118(5) 0.118(5) 0.122(5) 0.005(3) -0.030(4) -0.049(4)
C11 0.190(8) 0.178(7) 0.190(8) 0.016(4) -0.040(4) -0.083(5)
C12 0.210(11) 0.193(9) 0.218(11) 0.003(7) -0.045(7) -0.093(7)
C13 0.085(4) 0.087(4) 0.083(4) -0.001(3) -0.021(3) -0.041(3)
C14 0.097(5) 0.096(4) 0.096(4) 0.002(3) -0.028(3) -0.037(3)
C15 0.113(5) 0.117(5) 0.112(5) 0.005(3) -0.038(4) -0.044(3)
C16 0.137(8) 0.143(7) 0.129(7) 0.020(6) -0.046(6) -0.051(6)
P1B 0.111(10) 0.113(10) 0.109(10) 0.004(4) -0.028(4) -0.048(5)
C1B 0.183(13) 0.184(13) 0.182(13) 0.011(4) -0.045(5) -0.078(7)
C2B 0.199(14) 0.197(14) 0.198(15) 0.009(4) -0.049(5) -0.086(7)
C3B 0.204(15) 0.205(15) 0.205(16) 0.010(4) -0.052(5) -0.088(8)
C4B 0.206(19) 0.204(17) 0.21(2) 0.006(8) -0.050(8) -0.091(11)
C5B 0.164(11) 0.161(11) 0.164(11) 0.006(4) -0.040(5) -0.071(6)
C6B 0.143(12) 0.145(11) 0.143(11) 0.008(4) -0.036(5) -0.061(6)
C7B 0.143(12) 0.143(11) 0.143(11) 0.007(4) -0.037(5) -0.061(6)
C8B 0.146(16) 0.144(14) 0.145(15) 0.007(7) -0.039(8) -0.062(9)
C9B 0.172(11) 0.169(11) 0.170(11) 0.010(4) -0.041(4) -0.074(6)
C10B 0.158(11) 0.156(11) 0.158(12) 0.007(4) -0.041(5) -0.066(6)
C11B 0.132(11) 0.133(11) 0.131(11) 0.006(4) -0.032(5) -0.058(6)
C12B 0.132(13) 0.137(14) 0.134(13) 0.003(8) -0.033(8) -0.060(8)
C13B 0.176(12) 0.176(12) 0.177(12) 0.009(4) -0.044(5) -0.075(6)
C14B 0.183(14) 0.182(14) 0.181(13) 0.009(4) -0.047(5) -0.078(7)
C15B 0.181(14) 0.181(14) 0.181(14) 0.009(4) -0.046(6) -0.077(7)
C16B 0.186(18) 0.186(17) 0.184(17) 0.011(8) -0.048(9) -0.077(9)
P2 0.080(3) 0.107(5) 0.085(4) 0.003(3) 0.002(3) -0.045(3)
C17 0.124(3) 0.125(3) 0.124(3) 0.0075(11) -0.0307(12) -0.0531(14)
C18 0.124(3) 0.125(3) 0.124(3) 0.0075(11) -0.0307(12) -0.0531(14)
C19 0.124(3) 0.125(3) 0.124(3) 0.0075(11) -0.0307(12) -0.0531(14)
C20 0.124(3) 0.125(3) 0.124(3) 0.0075(11) -0.0307(12) -0.0531(14)
C21 0.124(3) 0.125(3) 0.124(3) 0.0075(11) -0.0307(12) -0.0531(14)
C22 0.124(3) 0.125(3) 0.124(3) 0.0075(11) -0.0307(12) -0.0531(14)
C23 0.124(3) 0.125(3) 0.124(3) 0.0075(11) -0.0307(12) -0.0531(14)
C24 0.124(3) 0.125(3) 0.124(3) 0.0075(11) -0.0307(12) -0.0531(14)
C25 0.124(3) 0.125(3) 0.124(3) 0.0075(11) -0.0307(12) -0.0531(14)
C26 0.124(3) 0.125(3) 0.124(3) 0.0075(11) -0.0307(12) -0.0531(14)
C27 0.124(3) 0.125(3) 0.124(3) 0.0075(11) -0.0307(12) -0.0531(14)
C28 0.124(3) 0.125(3) 0.124(3) 0.0075(11) -0.0307(12) -0.0531(14)
C29 0.124(3) 0.125(3) 0.124(3) 0.0075(11) -0.0307(12) -0.0531(14)
C30 0.124(3) 0.125(3) 0.124(3) 0.0075(11) -0.0307(12) -0.0531(14)
C31 0.124(3) 0.125(3) 0.124(3) 0.0075(11) -0.0307(12) -0.0531(14)
C32 0.124(3) 0.125(3) 0.124(3) 0.0075(11) -0.0307(12) -0.0531(14)
P2B 0.091(4) 0.115(5) 0.091(4) 0.010(3) 0.004(3) -0.054(4)
C17B 0.161(3) 0.161(3) 0.160(3) 0.0094(11) -0.0402(14) -0.0684(17)
C18B 0.161(3) 0.161(3) 0.160(3) 0.0094(11) -0.0402(14) -0.0684(17)
C19B 0.161(3) 0.161(3) 0.160(3) 0.0094(11) -0.0402(14) -0.0684(17)
C20B 0.161(3) 0.161(3) 0.160(3) 0.0094(11) -0.0402(14) -0.0684(17)
C21B 0.161(3) 0.161(3) 0.160(3) 0.0094(11) -0.0402(14) -0.0684(17)
C22B 0.161(3) 0.161(3) 0.160(3) 0.0094(11) -0.0402(14) -0.0684(17)
C23B 0.161(3) 0.161(3) 0.160(3) 0.0094(11) -0.0402(14) -0.0684(17)
C24B 0.161(3) 0.161(3) 0.160(3) 0.0094(11) -0.0402(14) -0.0684(17)
C25B 0.161(3) 0.161(3) 0.160(3) 0.0094(11) -0.0402(14) -0.0684(17)
C26B 0.161(3) 0.161(3) 0.160(3) 0.0094(11) -0.0402(14) -0.0684(17)
C27B 0.161(3) 0.161(3) 0.160(3) 0.0094(11) -0.0402(14) -0.0684(17)
C28B 0.161(3) 0.161(3) 0.160(3) 0.0094(11) -0.0402(14) -0.0684(17)
C29B 0.161(3) 0.161(3) 0.160(3) 0.0094(11) -0.0402(14) -0.0684(17)
C30B 0.161(3) 0.161(3) 0.160(3) 0.0094(11) -0.0402(14) -0.0684(17)
C31B 0.161(3) 0.161(3) 0.160(3) 0.0094(11) -0.0402(14) -0.0684(17)
C32B 0.161(3) 0.161(3) 0.160(3) 0.0094(11) -0.0402(14) -0.0684(17)
I1 0.0997(4) 0.0904(4) 0.0777(3) 0.0012(2) -0.0204(3) -0.0483(3)
I2 0.1277(5) 0.1690(7) 0.0933(4) -0.0097(4) -0.0177(4) -0.0978(5)
I3 0.1169(5) 0.1786(7) 0.0959(4) -0.0334(4) 0.0158(4) -0.1000(5)
I4 0.0906(4) 0.1403(6) 0.1162(5) -0.0487(4) 0.0173(3) -0.0611(4)
Cu1 0.0835(6) 0.0897(6) 0.0843(6) -0.0014(5) -0.0169(5) -0.0431(5)
Cu2 0.0988(7) 0.0958(7) 0.0890(7) -0.0010(5) -0.0209(5) -0.0517(6)

loop_
_atom_type_symbol
_atom_type_description
_atom_type_scat_dispersion_real
_atom_type_scat_dispersion_imag
_atom_type_scat_source
C C 0.0033 0.0016 'International Tables Vol C Tables 4.2.6.8 and 6.1.1.4'
H H 0.0000 0.0000 'International Tables Vol C Tables 4.2.6.8 and 6.1.1.4'
Cu Cu 0.3201 1.2651 'International Tables Vol C Tables 4.2.6.8 and 6.1.1.4'
I I -0.4742 1.8119 'International Tables Vol C Tables 4.2.6.8 and 6.1.1.4'
P P 0.1023 0.0942 'International Tables Vol C Tables 4.2.6.8 and 6.1.1.4'

loop_
_geom_angle_atom_site_label_1
_geom_angle_atom_site_label_2
_geom_angle_atom_site_label_3
_geom_angle
_geom_angle_site_symmetry_1
_geom_angle_site_symmetry_3
_geom_angle_publ_flag
C9 P1 C5 109.2(3) . . ?
C9 P1 C1 108.8(4) . . ?
C5 P1 C1 108.8(4) . . ?
C9 P1 C13 107.8(5) . . ?
C5 P1 C13 109.5(3) . . ?
C1 P1 C13 112.7(4) . . ?
C2 C1 P1 116.5(4) . . ?
C2 C1 H1A 108.2 . . ?
P1 C1 H1A 108.2 . . ?
C2 C1 H1B 108.2 . . ?
P1 C1 H1B 108.2 . . ?
H1A C1 H1B 107.3 . . ?
C1 C2 C3 113.2(5) . . ?
C1 C2 H2A 108.9 . . ?
C3 C2 H2A 108.9 . . ?
C1 C2 H2B 108.9 . . ?
C3 C2 H2B 108.9 . . ?
H2A C2 H2B 107.8 . . ?
C4 C3 C2 113.3(7) . . ?
C4 C3 H3A 108.9 . . ?
C2 C3 H3A 108.9 . . ?
C4 C3 H3B 108.9 . . ?
C2 C3 H3B 108.9 . . ?
H3A C3 H3B 107.7 . . ?
C3 C4 H4A 109.5 . . ?
C3 C4 H4B 109.5 . . ?
H4A C4 H4B 109.5 . . ?
C3 C4 H4C 109.5 . . ?
H4A C4 H4C 109.5 . . ?
H4B C4 H4C 109.5 . . ?
C6 C5 P1 113.0(5) . . ?
C6 C5 H5A 109.0 . . ?
P1 C5 H5A 109.0 . . ?
C6 C5 H5B 109.0 . . ?
P1 C5 H5B 109.0 . . ?
H5A C5 H5B 107.8 . . ?
C7 C6 C5 110.1(6) . . ?
C7 C6 H6A 109.6 . . ?
C5 C6 H6A 109.6 . . ?
C7 C6 H6B 109.6 . . ?
C5 C6 H6B 109.6 . . ?
H6A C6 H6B 108.1 . . ?
C8 C7 C6 109.1(8) . . ?
C8 C7 H7A 109.9 . . ?
C6 C7 H7A 109.9 . . ?
C8 C7 H7B 109.9 . . ?
C6 C7 H7B 109.9 . . ?
H7A C7 H7B 108.3 . . ?
C7 C8 H8A 109.5 . . ?
C7 C8 H8B 109.5 . . ?
H8A C8 H8B 109.5 . . ?
C7 C8 H8C 109.5 . . ?
H8A C8 H8C 109.5 . . ?
H8B C8 H8C 109.5 . . ?
C10 C9 P1 118.1(5) . . ?
C10 C9 H9A 107.8 . . ?
P1 C9 H9A 107.8 . . ?
C10 C9 H9B 107.8 . . ?
P1 C9 H9B 107.8 . . ?
H9A C9 H9B 107.1 . . ?
C9 C10 C11 109.2(8) . . ?
C9 C10 H10A 109.8 . . ?
C11 C10 H10A 109.8 . . ?
C9 C10 H10B 109.8 . . ?
C11 C10 H10B 109.8 . . ?
H10A C10 H10B 108.3 . . ?
C12 C11 C10 109.3(11) . . ?
C12 C11 H11A 109.8 . . ?
C10 C11 H11A 109.8 . . ?
C12 C11 H11B 109.8 . . ?
C10 C11 H11B 109.8 . . ?
H11A C11 H11B 108.3 . . ?
C11 C12 H12A 109.5 . . ?
C11 C12 H12B 109.5 . . ?
H12A C12 H12B 109.5 . . ?
C11 C12 H12C 109.5 . . ?
H12A C12 H12C 109.5 . . ?
H12B C12 H12C 109.5 . . ?
C14 C13 P1 118.7(6) . . ?
C14 C13 H13A 107.6 . . ?
P1 C13 H13A 107.6 . . ?
C14 C13 H13B 107.6 . . ?
P1 C13 H13B 107.6 . . ?
H13A C13 H13B 107.1 . . ?
C13 C14 C15 114.5(7) . . ?
C13 C14 H14A 108.6 . . ?
C15 C14 H14A 108.6 . . ?
C13 C14 H14B 108.6 . . ?
C15 C14 H14B 108.6 . . ?
H14A C14 H14B 107.6 . . ?
C16 C15 C14 116.0(10) . . ?
C16 C15 H15A 108.3 . . ?
C14 C15 H15A 108.3 . . ?
C16 C15 H15B 108.3 . . ?
C14 C15 H15B 108.3 . . ?
H15A C15 H15B 107.4 . . ?
C15 C16 H16A 109.5 . . ?
C15 C16 H16B 109.5 . . ?
H16A C16 H16B 109.5 . . ?
C15 C16 H16C 109.5 . . ?
H16A C16 H16C 109.5 . . ?
H16B C16 H16C 109.5 . . ?
C9B P1B C5B 109.3(3) . . ?
C9B P1B C1B 108.8(4) . . ?
C5B P1B C1B 108.8(4) . . ?
C9B P1B C13B 107.8(5) . . ?
C5B P1B C13B 109.5(3) . . ?
C1B P1B C13B 112.7(4) . . ?
C2B C1B P1B 116.5(4) . . ?
C2B C1B H1C 108.2 . . ?
P1B C1B H1C 108.2 . . ?
C2B C1B H1D 108.2 . . ?
P1B C1B H1D 108.2 . . ?
H1C C1B H1D 107.3 . . ?
C1B C2B C3B 113.2(5) . . ?
C1B C2B H2C 109.0 . . ?
C3B C2B H2C 109.0 . . ?
C1B C2B H2D 108.9 . . ?
C3B C2B H2D 108.9 . . ?
H2C C2B H2D 107.8 . . ?
C4B C3B C2B 113.3(7) . . ?
C4B C3B H3C 108.9 . . ?
C2B C3B H3C 108.9 . . ?
C4B C3B H3D 108.9 . . ?
C2B C3B H3D 108.9 . . ?
H3C C3B H3D 107.7 . . ?
C3B C4B H4D 109.5 . . ?
C3B C4B H4E 109.5 . . ?
H4D C4B H4E 109.5 . . ?
C3B C4B H4F 109.5 . . ?
H4D C4B H4F 109.5 . . ?
H4E C4B H4F 109.5 . . ?
C6B C5B P1B 113.0(5) . . ?
C6B C5B H5C 109.0 . . ?
P1B C5B H5C 109.0 . . ?
C6B C5B H5D 109.0 . . ?
P1B C5B H5D 109.0 . . ?
H5C C5B H5D 107.8 . . ?
C7B C6B C5B 110.1(6) . . ?
C7B C6B H6C 109.6 . . ?
C5B C6B H6C 109.6 . . ?
C7B C6B H6D 109.6 . . ?
C5B C6B H6D 109.6 . . ?
H6C C6B H6D 108.1 . . ?
C8B C7B C6B 109.1(8) . . ?
C8B C7B H7C 109.9 . . ?
C6B C7B H7C 109.9 . . ?
C8B C7B H7D 109.9 . . ?
C6B C7B H7D 109.9 . . ?
H7C C7B H7D 108.3 . . ?
C7B C8B H8D 109.5 . . ?
C7B C8B H8E 109.5 . . ?
H8D C8B H8E 109.5 . . ?
C7B C8B H8F 109.5 . . ?
H8D C8B H8F 109.5 . . ?
H8E C8B H8F 109.5 . . ?
C10B C9B P1B 118.1(5) . . ?
C10B C9B H9C 107.8 . . ?
P1B C9B H9C 107.8 . . ?
C10B C9B H9D 107.8 . . ?
P1B C9B H9D 107.8 . . ?
H9C C9B H9D 107.1 . . ?
C9B C10B C11B 109.2(8) . . ?
C9B C10B H10C 109.8 . . ?
C11B C10B H10C 109.8 . . ?
C9B C10B H10D 109.8 . . ?
C11B C10B H10D 109.8 . . ?
H10C C10B H10D 108.3 . . ?
C12B C11B C10B 109.3(11) . . ?
C12B C11B H11C 109.8 . . ?
C10B C11B H11C 109.8 . . ?
C12B C11B H11D 109.8 . . ?
C10B C11B H11D 109.8 . . ?
H11C C11B H11D 108.3 . . ?
C11B C12B H12D 109.5 . . ?
C11B C12B H12E 109.5 . . ?
H12D C12B H12E 109.5 . . ?
C11B C12B H12F 109.5 . . ?
H12D C12B H12F 109.5 . . ?
H12E C12B H12F 109.5 . . ?
C14B C13B P1B 118.7(6) . . ?
C14B C13B H13C 107.6 . . ?
P1B C13B H13C 107.6 . . ?
C14B C13B H13D 107.6 . . ?
P1B C13B H13D 107.6 . . ?
H13C C13B H13D 107.1 . . ?
C13B C14B C15B 114.5(7) . . ?
C13B C14B H14C 108.6 . . ?
C15B C14B H14C 108.6 . . ?
C13B C14B H14D 108.6 . . ?
C15B C14B H14D 108.6 . . ?
H14C C14B H14D 107.6 . . ?
C16B C15B C14B 116.0(10) . . ?
C16B C15B H15C 108.3 . . ?
C14B C15B H15C 108.3 . . ?
C16B C15B H15D 108.3 . . ?
C14B C15B H15D 108.3 . . ?
H15C C15B H15D 107.4 . . ?
C15B C16B H16D 109.5 . . ?
C15B C16B H16E 109.5 . . ?
H16D C16B H16E 109.5 . . ?
C15B C16B H16F 109.5 . . ?
H16D C16B H16F 109.5 . . ?
H16E C16B H16F 109.5 . . ?
C17 P2 C29 112.5(4) . . ?
C17 P2 C21 108.8(5) . . ?
C29 P2 C21 105.9(4) . . ?
C17 P2 C25 113.6(4) . . ?
C29 P2 C25 109.5(5) . . ?
C21 P2 C25 106.1(3) . . ?
C18 C17 P2 116.2(6) . . ?
C18 C17 H17A 108.2 . . ?
P2 C17 H17A 108.2 . . ?
C18 C17 H17B 108.2 . . ?
P2 C17 H17B 108.2 . . ?
H17A C17 H17B 107.4 . . ?
C17 C18 C19 114.5(7) . . ?
C17 C18 H18A 108.6 . . ?
C19 C18 H18A 108.6 . . ?
C17 C18 H18B 108.6 . . ?
C19 C18 H18B 108.6 . . ?
H18A C18 H18B 107.6 . . ?
C20 C19 C18 117.3(8) . . ?
C20 C19 H19A 108.0 . . ?
C18 C19 H19A 108.0 . . ?
C20 C19 H19B 108.0 . . ?
C18 C19 H19B 108.0 . . ?
H19A C19 H19B 107.2 . . ?
C19 C20 H20A 109.5 . . ?
C19 C20 H20B 109.5 . . ?
H20A C20 H20B 109.5 . . ?
C19 C20 H20C 109.5 . . ?
H20A C20 H20C 109.5 . . ?
H20B C20 H20C 109.5 . . ?
C22 C21 P2 116.0(5) . . ?
C22 C21 H21A 108.3 . . ?
P2 C21 H21A 108.3 . . ?
C22 C21 H21B 108.3 . . ?
P2 C21 H21B 108.3 . . ?
H21A C21 H21B 107.4 . . ?
C21 C22 C23 109.5(6) . . ?
C21 C22 H22A 109.8 . . ?
C23 C22 H22A 109.8 . . ?
C21 C22 H22B 109.8 . . ?
C23 C22 H22B 109.8 . . ?
H22A C22 H22B 108.2 . . ?
C24 C23 C22 93.2(7) . . ?
C24 C23 H23A 113.1 . . ?
C22 C23 H23A 113.1 . . ?
C24 C23 H23B 113.1 . . ?
C22 C23 H23B 113.1 . . ?
H23A C23 H23B 110.5 . . ?
C23 C24 H24A 109.5 . . ?
C23 C24 H24B 109.5 . . ?
H24A C24 H24B 109.5 . . ?
C23 C24 H24C 109.5 . . ?
H24A C24 H24C 109.5 . . ?
H24B C24 H24C 109.5 . . ?
C26 C25 P2 117.5(6) . . ?
C26 C25 H25A 107.9 . . ?
P2 C25 H25A 107.9 . . ?
C26 C25 H25B 107.9 . . ?
P2 C25 H25B 107.9 . . ?
H25A C25 H25B 107.2 . . ?
C27 C26 C25 118.5(9) . . ?
C27 C26 H26A 107.7 . . ?
C25 C26 H26A 107.7 . . ?
C27 C26 H26B 107.7 . . ?
C25 C26 H26B 107.7 . . ?
H26A C26 H26B 107.1 . . ?
C28 C27 C26 116.2(10) . . ?
C28 C27 H27A 108.2 . . ?
C26 C27 H27A 108.2 . . ?
C28 C27 H27B 108.2 . . ?
C26 C27 H27B 108.2 . . ?
H27A C27 H27B 107.4 . . ?
C27 C28 H28A 109.5 . . ?
C27 C28 H28B 109.5 . . ?
H28A C28 H28B 109.5 . . ?
C27 C28 H28C 109.5 . . ?
H28A C28 H28C 109.5 . . ?
H28B C28 H28C 109.5 . . ?
C30 C29 P2 118.3(7) . . ?
C30 C29 H29A 107.7 . . ?
P2 C29 H29A 107.7 . . ?
C30 C29 H29B 107.7 . . ?
P2 C29 H29B 107.7 . . ?
H29A C29 H29B 107.1 . . ?
C29 C30 C31 114.6(8) . . ?
C29 C30 H30A 108.6 . . ?
C31 C30 H30A 108.6 . . ?
C29 C30 H30B 108.6 . . ?
C31 C30 H30B 108.6 . . ?
H30A C30 H30B 107.6 . . ?
C32 C31 C30 112.7(9) . . ?
C32 C31 H31A 109.1 . . ?
C30 C31 H31A 109.1 . . ?
C32 C31 H31B 109.1 . . ?
C30 C31 H31B 109.1 . . ?
H31A C31 H31B 107.8 . . ?
C31 C32 H32A 109.5 . . ?
C31 C32 H32B 109.5 . . ?
H32A C32 H32B 109.5 . . ?
C31 C32 H32C 109.5 . . ?
H32A C32 H32C 109.5 . . ?
H32B C32 H32C 109.5 . . ?
C17B P2B C29B 112.5(4) . . ?
C17B P2B C21B 108.8(5) . . ?
C29B P2B C21B 105.9(4) . . ?
C17B P2B C25B 113.6(4) . . ?
C29B P2B C25B 109.5(5) . . ?
C21B P2B C25B 106.0(3) . . ?
C18B C17B P2B 116.2(6) . . ?
C18B C17B H17C 108.2 . . ?
P2B C17B H17C 108.2 . . ?
C18B C17B H17D 108.2 . . ?
P2B C17B H17D 108.2 . . ?
H17C C17B H17D 107.4 . . ?
C17B C18B C19B 114.5(7) . . ?
C17B C18B H18C 108.6 . . ?
C19B C18B H18C 108.6 . . ?
C17B C18B H18D 108.6 . . ?
C19B C18B H18D 108.6 . . ?
H18C C18B H18D 107.6 . . ?
C20B C19B C18B 117.3(8) . . ?
C20B C19B H19C 108.0 . . ?
C18B C19B H19C 108.0 . . ?
C20B C19B H19D 108.0 . . ?
C18B C19B H19D 108.0 . . ?
H19C C19B H19D 107.2 . . ?
C19B C20B H20D 109.5 . . ?
C19B C20B H20E 109.5 . . ?
H20D C20B H20E 109.5 . . ?
C19B C20B H20F 109.5 . . ?
H20D C20B H20F 109.5 . . ?
H20E C20B H20F 109.5 . . ?
C22B C21B P2B 116.0(5) . . ?
C22B C21B H21C 108.3 . . ?
P2B C21B H21C 108.3 . . ?
C22B C21B H21D 108.3 . . ?
P2B C21B H21D 108.3 . . ?
H21C C21B H21D 107.4 . . ?
C21B C22B C23B 109.6(6) . . ?
C21B C22B H22C 109.8 . . ?
C23B C22B H22C 109.8 . . ?
C21B C22B H22D 109.8 . . ?
C23B C22B H22D 109.8 . . ?
H22C C22B H22D 108.2 . . ?
C24B C23B C22B 93.2(7) . . ?
C24B C23B H23C 113.1 . . ?
C22B C23B H23C 113.1 . . ?
C24B C23B H23D 113.1 . . ?
C22B C23B H23D 113.1 . . ?
H23C C23B H23D 110.5 . . ?
C23B C24B H24D 109.5 . . ?
C23B C24B H24E 109.5 . . ?
H24D C24B H24E 109.5 . . ?
C23B C24B H24F 109.5 . . ?
H24D C24B H24F 109.5 . . ?
H24E C24B H24F 109.5 . . ?
C26B C25B P2B 117.5(6) . . ?
C26B C25B H25C 107.9 . . ?
P2B C25B H25C 107.9 . . ?
C26B C25B H25D 107.9 . . ?
P2B C25B H25D 107.9 . . ?
H25C C25B H25D 107.2 . . ?
C27B C26B C25B 118.5(9) . . ?
C27B C26B H26C 107.7 . . ?
C25B C26B H26C 107.7 . . ?
C27B C26B H26D 107.7 . . ?
C25B C26B H26D 107.7 . . ?
H26C C26B H26D 107.1 . . ?
C28B C27B C26B 116.2(10) . . ?
C28B C27B H27C 108.2 . . ?
C26B C27B H27C 108.2 . . ?
C28B C27B H27D 108.2 . . ?
C26B C27B H27D 108.2 . . ?
H27C C27B H27D 107.4 . . ?
C27B C28B H28D 109.5 . . ?
C27B C28B H28E 109.5 . . ?
H28D C28B H28E 109.5 . . ?
C27B C28B H28F 109.5 . . ?
H28D C28B H28F 109.5 . . ?
H28E C28B H28F 109.5 . . ?
C30B C29B P2B 118.4(7) . . ?
C30B C29B H29C 107.7 . . ?
P2B C29B H29C 107.7 . . ?
C30B C29B H29D 107.7 . . ?
P2B C29B H29D 107.7 . . ?
H29C C29B H29D 107.1 . . ?
C29B C30B C31B 114.6(8) . . ?
C29B C30B H30C 108.6 . . ?
C31B C30B H30C 108.6 . . ?
C29B C30B H30D 108.6 . . ?
C31B C30B H30D 108.6 . . ?
H30C C30B H30D 107.6 . . ?
C32B C31B C30B 112.7(9) . . ?
C32B C31B H31C 109.1 . . ?
C30B C31B H31C 109.1 . . ?
C32B C31B H31D 109.1 . . ?
C30B C31B H31D 109.1 . . ?
H31C C31B H31D 107.8 . . ?
C31B C32B H32D 109.5 . . ?
C31B C32B H32E 109.5 . . ?
H32D C32B H32E 109.5 . . ?
C31B C32B H32F 109.5 . . ?
H32D C32B H32F 109.5 . . ?
H32E C32B H32F 109.5 . . ?
Cu1 I3 Cu2 62.46(3) . . ?
Cu1 I4 Cu2 61.76(3) . . ?
I1 Cu1 I3 125.02(4) . . ?
I1 Cu1 I4 118.34(4) . . ?
I3 Cu1 I4 116.62(4) . . ?
I1 Cu1 Cu2 167.18(5) . . ?
I3 Cu1 Cu2 59.42(4) . . ?
I4 Cu1 Cu2 59.25(4) . . ?
I2 Cu2 I3 122.03(5) . . ?
I2 Cu2 I4 122.85(5) . . ?
I3 Cu2 I4 115.12(4) . . ?
I2 Cu2 Cu1 166.94(6) . . ?
I3 Cu2 Cu1 58.12(3) . . ?
I4 Cu2 Cu1 58.99(3) . . ?

loop_
_geom_bond_atom_site_label_1
_geom_bond_atom_site_label_2
_geom_bond_distance
_geom_bond_site_symmetry_2
_geom_bond_publ_flag
P1 C9 1.764(7) . ?
P1 C5 1.780(7) . ?
P1 C1 1.801(7) . ?
P1 C13 1.824(8) . ?
C1 C2 1.493(10) . ?
C1 H1A 0.9700 . ?
C1 H1B 0.9700 . ?
C2 C3 1.510(10) . ?
C2 H2A 0.9700 . ?
C2 H2B 0.9700 . ?
C3 C4 1.449(12) . ?
C3 H3A 0.9700 . ?
C3 H3B 0.9700 . ?
C4 H4A 0.9600 . ?
C4 H4B 0.9600 . ?
C4 H4C 0.9600 . ?
C5 C6 1.534(9) . ?
C5 H5A 0.9700 . ?
C5 H5B 0.9700 . ?
C6 C7 1.534(10) . ?
C6 H6A 0.9700 . ?
C6 H6B 0.9700 . ?
C7 C8 1.527(12) . ?
C7 H7A 0.9700 . ?
C7 H7B 0.9700 . ?
C8 H8A 0.9600 . ?
C8 H8B 0.9600 . ?
C8 H8C 0.9600 . ?
C9 C10 1.429(10) . ?
C9 H9A 0.9700 . ?
C9 H9B 0.9700 . ?
C10 C11 1.633(12) . ?
C10 H10A 0.9700 . ?
C10 H10B 0.9700 . ?
C11 C12 1.361(14) . ?
C11 H11A 0.9700 . ?
C11 H11B 0.9700 . ?
C12 H12A 0.9600 . ?
C12 H12B 0.9600 . ?
C12 H12C 0.9600 . ?
C13 C14 1.433(10) . ?
C13 H13A 0.9700 . ?
C13 H13B 0.9700 . ?
C14 C15 1.499(11) . ?
C14 H14A 0.9700 . ?
C14 H14B 0.9700 . ?
C15 C16 1.395(13) . ?
C15 H15A 0.9700 . ?
C15 H15B 0.9700 . ?
C16 H16A 0.9600 . ?
C16 H16B 0.9600 . ?
C16 H16C 0.9600 . ?
P1B C9B 1.764(7) . ?
P1B C5B 1.780(7) . ?
P1B C1B 1.801(7) . ?
P1B C13B 1.824(8) . ?
C1B C2B 1.493(10) . ?
C1B H1C 0.9700 . ?
C1B H1D 0.9700 . ?
C2B C3B 1.510(10) . ?
C2B H2C 0.9700 . ?
C2B H2D 0.9700 . ?
C3B C4B 1.449(12) . ?
C3B H3C 0.9700 . ?
C3B H3D 0.9700 . ?
C4B H4D 0.9600 . ?
C4B H4E 0.9600 . ?
C4B H4F 0.9600 . ?
C5B C6B 1.534(9) . ?
C5B H5C 0.9700 . ?
C5B H5D 0.9700 . ?
C6B C7B 1.534(10) . ?
C6B H6C 0.9700 . ?
C6B H6D 0.9700 . ?
C7B C8B 1.527(12) . ?
C7B H7C 0.9700 . ?
C7B H7D 0.9700 . ?
C8B H8D 0.9600 . ?
C8B H8E 0.9600 . ?
C8B H8F 0.9600 . ?
C9B C10B 1.429(10) . ?
C9B H9C 0.9700 . ?
C9B H9D 0.9700 . ?
C10B C11B 1.633(12) . ?
C10B H10C 0.9700 . ?
C10B H10D 0.9700 . ?
C11B C12B 1.361(14) . ?
C11B H11C 0.9700 . ?
C11B H11D 0.9700 . ?
C12B H12D 0.9600 . ?
C12B H12E 0.9600 . ?
C12B H12F 0.9600 . ?
C13B C14B 1.433(10) . ?
C13B H13C 0.9700 . ?
C13B H13D 0.9700 . ?
C14B C15B 1.499(11) . ?
C14B H14C 0.9700 . ?
C14B H14D 0.9700 . ?
C15B C16B 1.395(13) . ?
C15B H15C 0.9700 . ?
C15B H15D 0.9700 . ?
C16B H16D 0.9600 . ?
C16B H16E 0.9600 . ?
C16B H16F 0.9600 . ?
P2 C17 1.738(8) . ?
P2 C29 1.749(9) . ?
P2 C21 1.756(4) . ?
P2 C25 1.792(9) . ?
C17 C18 1.451(12) . ?
C17 H17A 0.9700 . ?
C17 H17B 0.9700 . ?
C18 C19 1.592(10) . ?
C18 H18A 0.9700 . ?
C18 H18B 0.9700 . ?
C19 C20 1.280(14) . ?
C19 H19A 0.9700 . ?
C19 H19B 0.9700 . ?
C20 H20A 0.9600 . ?
C20 H20B 0.9600 . ?
C20 H20C 0.9600 . ?
C21 C22 1.538(3) . ?
C21 H21A 0.9700 . ?
C21 H21B 0.9700 . ?
C22 C23 1.543(3) . ?
C22 H22A 0.9700 . ?
C22 H22B 0.9700 . ?
C23 C24 1.537(3) . ?
C23 H23A 0.9700 . ?
C23 H23B 0.9700 . ?
C24 H24A 0.9600 . ?
C24 H24B 0.9600 . ?
C24 H24C 0.9600 . ?
C25 C26 1.535(10) . ?
C25 H25A 0.9700 . ?
C25 H25B 0.9700 . ?
C26 C27 1.452(12) . ?
C26 H26A 0.9700 . ?
C26 H26B 0.9700 . ?
C27 C28 1.359(13) . ?
C27 H27A 0.9700 . ?
C27 H27B 0.9700 . ?
C28 H28A 0.9600 . ?
C28 H28B 0.9600 . ?
C28 H28C 0.9600 . ?
C29 C30 1.466(11) . ?
C29 H29A 0.9700 . ?
C29 H29B 0.9700 . ?
C30 C31 1.517(12) . ?
C30 H30A 0.9700 . ?
C30 H30B 0.9700 . ?
C31 C32 1.475(13) . ?
C31 H31A 0.9700 . ?
C31 H31B 0.9700 . ?
C32 H32A 0.9600 . ?
C32 H32B 0.9600 . ?
C32 H32C 0.9600 . ?
P2B C17B 1.738(8) . ?
P2B C29B 1.749(9) . ?
P2B C21B 1.756(4) . ?
P2B C25B 1.792(9) . ?
C17B C18B 1.451(12) . ?
C17B H17C 0.9700 . ?
C17B H17D 0.9700 . ?
C18B C19B 1.592(10) . ?
C18B H18C 0.9700 . ?
C18B H18D 0.9700 . ?
C19B C20B 1.280(14) . ?
C19B H19C 0.9700 . ?
C19B H19D 0.9700 . ?
C20B H20D 0.9600 . ?
C20B H20E 0.9600 . ?
C20B H20F 0.9600 . ?
C21B C22B 1.538(3) . ?
C21B H21C 0.9700 . ?
C21B H21D 0.9700 . ?
C22B C23B 1.543(3) . ?
C22B H22C 0.9700 . ?
C22B H22D 0.9700 . ?
C23B C24B 1.537(3) . ?
C23B H23C 0.9700 . ?
C23B H23D 0.9700 . ?
C24B H24D 0.9600 . ?
C24B H24E 0.9600 . ?
C24B H24F 0.9600 . ?
C25B C26B 1.535(10) . ?
C25B H25C 0.9700 . ?
C25B H25D 0.9700 . ?
C26B C27B 1.452(12) . ?
C26B H26C 0.9700 . ?
C26B H26D 0.9700 . ?
C27B C28B 1.359(13) . ?
C27B H27C 0.9700 . ?
C27B H27D 0.9700 . ?
C28B H28D 0.9600 . ?
C28B H28E 0.9600 . ?
C28B H28F 0.9600 . ?
C29B C30B 1.466(11) . ?
C29B H29C 0.9700 . ?
C29B H29D 0.9700 . ?
C30B C31B 1.517(12) . ?
C30B H30C 0.9700 . ?
C30B H30D 0.9700 . ?
C31B C32B 1.475(13) . ?
C31B H31C 0.9700 . ?
C31B H31D 0.9700 . ?
C32B H32D 0.9600 . ?
C32B H32E 0.9600 . ?
C32B H32F 0.9600 . ?
I1 Cu1 2.4936(11) . ?
I2 Cu2 2.4907(12) . ?
I3 Cu1 2.5450(12) . ?
I3 Cu2 2.5805(12) . ?
I4 Cu1 2.5855(12) . ?
I4 Cu2 2.5924(13) . ?
Cu1 Cu2 2.6576(14) . ?

loop_
_geom_torsion_atom_site_label_1
_geom_torsion_atom_site_label_2
_geom_torsion_atom_site_label_3
_geom_torsion_atom_site_label_4
_geom_torsion
_geom_torsion_site_symmetry_1
_geom_torsion_site_symmetry_2
_geom_torsion_site_symmetry_3
_geom_torsion_site_symmetry_4
_geom_torsion_publ_flag
C9 P1 C1 C2 -161.0(7) . . . . ?
C5 P1 C1 C2 -42.0(8) . . . . ?
C13 P1 C1 C2 79.5(8) . . . . ?
P1 C1 C2 C3 179.2(8) . . . . ?
C1 C2 C3 C4 -173.8(13) . . . . ?
C9 P1 C5 C6 57.9(8) . . . . ?
C1 P1 C5 C6 -60.7(7) . . . . ?
C13 P1 C5 C6 175.8(7) . . . . ?
P1 C5 C6 C7 166.1(7) . . . . ?
C5 C6 C7 C8 172.3(10) . . . . ?
C5 P1 C9 C10 178.0(9) . . . . ?
C1 P1 C9 C10 -63.4(11) . . . . ?
C13 P1 C9 C10 59.1(10) . . . . ?
P1 C9 C10 C11 -173.1(10) . . . . ?
C9 C10 C11 C12 -176.3(17) . . . . ?
C9 P1 C13 C14 172.2(7) . . . . ?
C5 P1 C13 C14 53.4(8) . . . . ?
C1 P1 C13 C14 -67.8(7) . . . . ?
P1 C13 C14 C15 179.9(7) . . . . ?
C13 C14 C15 C16 -174.9(10) . . . . ?
C9B P1B C1B C2B -166.9(10) . . . . ?
C5B P1B C1B C2B -48.0(10) . . . . ?
C13B P1B C1B C2B 73.6(11) . . . . ?
P1B C1B C2B C3B 154.1(13) . . . . ?
C1B C2B C3B C4B 141(2) . . . . ?
C9B P1B C5B C6B 177.1(15) . . . . ?
C1B P1B C5B C6B 58.4(15) . . . . ?
C13B P1B C5B C6B -65.1(16) . . . . ?
P1B C5B C6B C7B -175.3(16) . . . . ?
C5B C6B C7B C8B 167.8(19) . . . . ?
C5B P1B C9B C10B 36.5(14) . . . . ?
C1B P1B C9B C10B 155.1(13) . . . . ?
C13B P1B C9B C10B -82.4(13) . . . . ?
P1B C9B C10B C11B -165.1(11) . . . . ?
C9B C10B C11B C12B 98(2) . . . . ?
C9B P1B C13B C14B -93.9(11) . . . . ?
C5B P1B C13B C14B 147.4(11) . . . . ?
C1B P1B C13B C14B 26.2(12) . . . . ?
P1B C13B C14B C15B 154.8(10) . . . . ?
C13B C14B C15B C16B 152.4(14) . . . . ?
C29 P2 C17 C18 -55.4(9) . . . . ?
C21 P2 C17 C18 -172.5(8) . . . . ?
C25 P2 C17 C18 69.7(9) . . . . ?
P2 C17 C18 C19 168.8(8) . . . . ?
C17 C18 C19 C20 179.5(12) . . . . ?
C17 P2 C21 C22 -64.7(7) . . . . ?
C29 P2 C21 C22 174.2(7) . . . . ?
C25 P2 C21 C22 57.9(8) . . . . ?
P2 C21 C22 C23 173.7(6) . . . . ?
C21 C22 C23 C24 -153.3(10) . . . . ?
C17 P2 C25 C26 -73.8(12) . . . . ?
C29 P2 C25 C26 52.8(12) . . . . ?
C21 P2 C25 C26 166.7(11) . . . . ?
P2 C25 C26 C27 -175.7(14) . . . . ?
C25 C26 C27 C28 179.8(18) . . . . ?
C17 P2 C29 C30 -78.3(10) . . . . ?
C21 P2 C29 C30 40.4(10) . . . . ?
C25 P2 C29 C30 154.4(9) . . . . ?
P2 C29 C30 C31 -172.2(10) . . . . ?
C29 C30 C31 C32 -171.1(13) . . . . ?
C29B P2B C17B C18B -86.4(9) . . . . ?
C21B P2B C17B C18B 156.5(9) . . . . ?
C25B P2B C17B C18B 38.6(10) . . . . ?
P2B C17B C18B C19B -165.9(9) . . . . ?
C17B C18B C19B C20B 169.2(15) . . . . ?
C17B P2B C21B C22B 17.0(12) . . . . ?
C29B P2B C21B C22B -104.2(11) . . . . ?
C25B P2B C21B C22B 139.5(11) . . . . ?
P2B C21B C22B C23B -152.5(15) . . . . ?
C21B C22B C23B C24B -163.8(17) . . . . ?
C17B P2B C25B C26B 169.0(10) . . . . ?
C29B P2B C25B C26B -64.3(10) . . . . ?
C21B P2B C25B C26B 49.6(11) . . . . ?
P2B C25B C26B C27B -166.7(10) . . . . ?
C25B C26B C27B C28B -80.4(19) . . . . ?
C17B P2B C29B C30B -52.5(12) . . . . ?
C21B P2B C29B C30B 66.2(11) . . . . ?
C25B P2B C29B C30B -179.8(10) . . . . ?
P2B C29B C30B C31B 167.8(9) . . . . ?
C29B C30B C31B C32B 142.3(12) . . . . ?
